data_7715081
loop_
_publ_author_name
'Salvarese, Nicola'
'Morellato, Nicol&#xf2;'
'Gobbi, Carolina'
'Gandin, Valentina'
'De Franco, Michele'
'Marzano, Cristina'
'Dolmella, Alessandro'
'Bolzati, Cristina'

_publ_section_title
;
 Synthesis, characterization and <i>in vitro</i> cytotoxicity of
 gallium(III)-dithiocarbamate complexes.
;
_journal_issue 10
_journal_name_full 'Dalton transactions (Cambridge, England : 2003)'
_journal_page_first 4526
_journal_page_last 4543
_journal_paper_doi 10.1039/d3dt03552b
_journal_volume 53
_journal_year 2024
_chemical_formula_moiety 'C21 H42 Ga N3 S6'
_chemical_formula_sum 'C21 H42 Ga N3 S6'
_chemical_formula_weight 598.66
_space_group_crystal_system monoclinic
_space_group_IT_number 14
_space_group_name_Hall '-P 2yn'
_space_group_name_H-M_alt 'P 1 21/n 1'
_atom_sites_solution_hydrogens geom
_atom_sites_solution_primary direct
_atom_sites_solution_secondary difmap
_audit_creation_date 2013-11-07
_audit_creation_method
;
Olex2 1.2
(compiled 2013.09.17 svn.r2790 for OlexSys, GUI svn.r4601)
;
_audit_update_record
;
2023-10-23 deposited with the CCDC.	2024-01-25 downloaded from the CCDC.
;
_cell_angle_alpha 90.00
_cell_angle_beta 90.130(7)
_cell_angle_gamma 90.00
_cell_formula_units_Z 4
_cell_length_a 10.3567(7)
_cell_length_b 17.1715(14)
_cell_length_c 17.2231(14)
_cell_measurement_reflns_used 2839
_cell_measurement_temperature 142.9(2)
_cell_measurement_theta_max 29.3960
_cell_measurement_theta_min 3.2730
_cell_volume 3062.9(4)
_computing_cell_refinement
;
CrysAlisPro, Agilent Technologies,
Version 1.171.36.28 (release 01-02-2013 CrysAlis171 .NET)
(compiled Feb  1 2013,16:14:44)
;
_computing_data_collection
;
CrysAlisPro, Agilent Technologies,
Version 1.171.36.28 (release 01-02-2013 CrysAlis171 .NET)
(compiled Feb  1 2013,16:14:44)
;
_computing_data_reduction
;
CrysAlisPro, Agilent Technologies,
Version 1.171.36.28 (release 01-02-2013 CrysAlis171 .NET)
(compiled Feb  1 2013,16:14:44)
;
_computing_molecular_graphics
;
O. V. Dolomanov, L. J. Bourhis, R. J. Gildea, J. A. K. Howard and H. Puschmann,
OLEX2: a complete structure solution, refinement and analysis program.
J. Appl. Cryst. (2009). 42, 339-341.
;
_computing_publication_material
;
O. V. Dolomanov, L. J. Bourhis, R. J. Gildea, J. A. K. Howard and H. Puschmann,
OLEX2: a complete structure solution, refinement and analysis program.
J. Appl. Cryst. (2009). 42, 339-341.
;
_computing_structure_refinement
;
SHELX, G.M. Sheldrick, Acta Cryst.
(2008). A64, 112-122
;
_computing_structure_solution
;
SHELX, G.M. Sheldrick, Acta Cryst.
(2008). A64, 112-122
;
_diffrn_ambient_temperature 142.9(2)
_diffrn_detector_area_resol_mean 16.1274
_diffrn_measured_fraction_theta_full 0.9462
_diffrn_measured_fraction_theta_max 0.8122
_diffrn_measurement_details
;
#__ type_ start__ end____ width___ exp.time_
  1 omega  -10.00   90.00   0.2500    9.0300
omega____ theta____ kappa____ phi______ frames
    -       21.1112   19.0000   60.0000 400

#__ type_ start__ end____ width___ exp.time_
  2 omega  -98.00  -73.00   0.2500    9.0300
omega____ theta____ kappa____ phi______ frames
    -      -21.2674  179.0000 -120.0000 100

#__ type_ start__ end____ width___ exp.time_
  3 omega  -51.00   35.00   0.2500    9.0300
omega____ theta____ kappa____ phi______ frames
    -       21.1112  -38.0000   30.0000 344

#__ type_ start__ end____ width___ exp.time_
  4 omega   -9.00   91.00   0.2500    9.0300
omega____ theta____ kappa____ phi______ frames
    -       21.1112   77.0000  150.0000 400
;
_diffrn_measurement_device_type 'Gemini EOS'
_diffrn_measurement_method '\w scans'
_diffrn_orient_matrix_UB_11 -0.0190681000
_diffrn_orient_matrix_UB_12 0.0396201000
_diffrn_orient_matrix_UB_13 -0.0004958000
_diffrn_orient_matrix_UB_21 0.0137346000
_diffrn_orient_matrix_UB_22 0.0018042000
_diffrn_orient_matrix_UB_23 -0.0403217000
_diffrn_orient_matrix_UB_31 -0.0643477000
_diffrn_orient_matrix_UB_32 -0.0113487000
_diffrn_orient_matrix_UB_33 -0.0085592000
_diffrn_radiation_monochromator graphite
_diffrn_radiation_type 'Mo K\a'
_diffrn_radiation_wavelength 0.7107
_diffrn_reflns_av_R_equivalents 0.1018
_diffrn_reflns_av_unetI/netI 0.1363
_diffrn_reflns_limit_h_max 14
_diffrn_reflns_limit_h_min -13
_diffrn_reflns_limit_k_max 23
_diffrn_reflns_limit_k_min -24
_diffrn_reflns_limit_l_max 23
_diffrn_reflns_limit_l_min -23
_diffrn_reflns_number 19381
_diffrn_reflns_theta_full 27.50
_diffrn_reflns_theta_max 30.40
_diffrn_reflns_theta_min 2.30
_diffrn_source 'Enhance (Mo) X-ray Source'
_diffrn_standards_decay_% 0.0(1)
_diffrn_standards_interval_count 50
_diffrn_standards_number 2
_exptl_absorpt_coefficient_mu 1.321
_exptl_absorpt_correction_T_max 1.00000
_exptl_absorpt_correction_T_min 0.57020
_exptl_absorpt_correction_type multi-scan
_exptl_absorpt_process_details
;
CrysAlisPro, Agilent Technologies,
Version 1.171.36.28 (release 01-02-2013 CrysAlis171 .NET)
(compiled Feb  1 2013,16:14:44)
Empirical absorption correction using spherical harmonics,
 implemented in SCALE3 ABSPACK scaling algorithm.
;
_exptl_crystal_colour colourless
_exptl_crystal_colour_lustre clear
_exptl_crystal_colour_modifier light
_exptl_crystal_colour_primary colourless
_exptl_crystal_density_diffrn 1.298
_exptl_crystal_density_method 'not measured'
_exptl_crystal_description block
_exptl_crystal_F_000 1264
_exptl_crystal_size_max 0.4
_exptl_crystal_size_mid 0.25
_exptl_crystal_size_min 0.15
_refine_diff_density_max 1.259
_refine_diff_density_min -1.166
_refine_diff_density_rms 0.138
_refine_ls_extinction_method none
_refine_ls_goodness_of_fit_ref 1.011
_refine_ls_hydrogen_treatment constr
_refine_ls_matrix_type full
_refine_ls_number_parameters 286
_refine_ls_number_reflns 7532
_refine_ls_number_restraints 0
_refine_ls_restrained_S_all 1.011
_refine_ls_R_factor_all 0.1379
_refine_ls_R_factor_gt 0.0764
_refine_ls_shift/su_max 0.000
_refine_ls_shift/su_mean 0.000
_refine_ls_structure_factor_coef Fsqd
_refine_ls_weighting_details 'calc w=1/[\s^2^(Fo^2^)+(0.0770P)^2^+0.0000P] where P=(Fo^2^+2Fc^2^)/3'
_refine_ls_weighting_scheme calc
_refine_ls_wR_factor_gt 0.1697
_refine_ls_wR_factor_ref 0.2061
_reflns_number_gt 4201
_reflns_number_total 7532
_reflns_threshold_expression >2sigma(I)
_cod_data_source_file d3dt03552b2.cif
_cod_data_source_block exp_562
_cod_depositor_comments 'Adding full bibliography for 7715079--7715083.cif.'
_cod_original_cell_volume 3063.0(4)
_cod_database_code 7715081

loop_
_space_group_symop_id
_space_group_symop_operation_xyz
1 'x, y, z'
2 '-x+1/2, y+1/2, -z+1/2'
3 '-x, -y, -z'
4 'x-1/2, -y-1/2, z-1/2'

loop_
_atom_site_label
_atom_site_type_symbol
_atom_site_fract_x
_atom_site_fract_y
_atom_site_fract_z
_atom_site_U_iso_or_equiv
_atom_site_adp_type
_atom_site_occupancy
_atom_site_symmetry_multiplicity
_atom_site_calc_flag
_atom_site_refinement_flags
_atom_site_disorder_assembly
_atom_site_disorder_group
Ga1 Ga 0.74118(6) 0.25089(3) 0.08847(3) 0.02600(19) Uani 1 1 d . . .
S1 S 0.56055(13) 0.33423(8) 0.12119(9) 0.0311(3) Uani 1 1 d . . .
S2 S 0.54721(13) 0.17623(8) 0.05957(9) 0.0302(3) Uani 1 1 d . . .
S3 S 0.77431(14) 0.31794(8) -0.03322(9) 0.0314(3) Uani 1 1 d . . .
S4 S 0.89328(14) 0.17212(8) 0.01507(9) 0.0314(3) Uani 1 1 d . . .
S5 S 0.90322(13) 0.32585(8) 0.16100(9) 0.0304(3) Uani 1 1 d . . .
S6 S 0.77420(14) 0.18347(8) 0.20983(9) 0.0301(3) Uani 1 1 d . . .
N1 N 0.3403(4) 0.2609(3) 0.0922(3) 0.0287(11) Uani 1 1 d . . .
N2 N 0.9589(4) 0.2475(2) -0.1146(3) 0.0285(11) Uani 1 1 d . . .
N3 N 0.9544(4) 0.2547(2) 0.2961(2) 0.0246(10) Uani 1 1 d . . .
C1 C 0.4671(5) 0.2575(3) 0.0913(3) 0.0269(12) Uani 1 1 d . . .
C2 C 0.2681(5) 0.3328(3) 0.1108(3) 0.0318(13) Uani 1 1 d . . .
H2A H 0.3195 0.3647 0.1456 0.038 Uiso 1 1 calc R . .
H2B H 0.1890 0.3191 0.1375 0.038 Uiso 1 1 calc R . .
C3 C 0.2353(7) 0.3795(4) 0.0387(4) 0.0503(18) Uani 1 1 d . . .
H3A H 0.3145 0.3930 0.0120 0.060 Uiso 1 1 calc R . .
H3B H 0.1839 0.3475 0.0040 0.060 Uiso 1 1 calc R . .
C4 C 0.1626(7) 0.4524(4) 0.0569(5) 0.057(2) Uani 1 1 d . . .
H4A H 0.0825 0.4394 0.0817 0.086 Uiso 1 1 calc R . .
H4B H 0.1452 0.4803 0.0097 0.086 Uiso 1 1 calc R . .
H4C H 0.2132 0.4845 0.0910 0.086 Uiso 1 1 calc R . .
C5 C 0.2581(5) 0.1935(3) 0.0752(4) 0.0383(15) Uani 1 1 d . . .
H5A H 0.2984 0.1622 0.0352 0.046 Uiso 1 1 calc R . .
H5B H 0.1756 0.2115 0.0554 0.046 Uiso 1 1 calc R . .
C6 C 0.2355(6) 0.1429(4) 0.1476(4) 0.0425(16) Uani 1 1 d . . .
H6A H 0.3181 0.1245 0.1668 0.051 Uiso 1 1 calc R . .
H6B H 0.1968 0.1747 0.1878 0.051 Uiso 1 1 calc R . .
C7 C 0.1495(6) 0.0740(4) 0.1318(4) 0.054(2) Uani 1 1 d . . .
H7A H 0.0621 0.0915 0.1251 0.080 Uiso 1 1 calc R . .
H7B H 0.1538 0.0386 0.1749 0.080 Uiso 1 1 calc R . .
H7C H 0.1778 0.0480 0.0855 0.080 Uiso 1 1 calc R . .
C8 C 0.8847(5) 0.2449(3) -0.0519(3) 0.0258(12) Uani 1 1 d . . .
C9 C 0.9468(6) 0.3091(3) -0.1721(3) 0.0352(14) Uani 1 1 d . . .
H9A H 0.8568 0.3243 -0.1761 0.042 Uiso 1 1 calc R . .
H9B H 0.9734 0.2892 -0.2223 0.042 Uiso 1 1 calc R . .
C10 C 1.0270(6) 0.3801(3) -0.1525(3) 0.0351(14) Uani 1 1 d . . .
H10A H 0.9991 0.4007 -0.1028 0.042 Uiso 1 1 calc R . .
H10B H 1.1167 0.3647 -0.1473 0.042 Uiso 1 1 calc R . .
C11 C 1.0169(7) 0.4433(3) -0.2128(4) 0.0495(17) Uani 1 1 d . . .
H11A H 1.0405 0.4227 -0.2626 0.074 Uiso 1 1 calc R . .
H11B H 1.0740 0.4853 -0.1994 0.074 Uiso 1 1 calc R . .
H11C H 0.9297 0.4623 -0.2149 0.074 Uiso 1 1 calc R . .
C12 C 1.0582(6) 0.1877(3) -0.1287(3) 0.0342(14) Uani 1 1 d . . .
H12A H 1.0952 0.1722 -0.0793 0.041 Uiso 1 1 calc R . .
H12B H 1.1267 0.2106 -0.1595 0.041 Uiso 1 1 calc R . .
C13 C 1.0093(6) 0.1166(3) -0.1694(4) 0.0403(15) Uani 1 1 d . . .
H13A H 0.9677 0.1318 -0.2176 0.048 Uiso 1 1 calc R . .
H13B H 0.9455 0.0910 -0.1372 0.048 Uiso 1 1 calc R . .
C14 C 1.1190(7) 0.0598(4) -0.1869(5) 0.0562(19) Uani 1 1 d . . .
H14A H 1.1815 0.0848 -0.2196 0.084 Uiso 1 1 calc R . .
H14B H 1.0849 0.0148 -0.2129 0.084 Uiso 1 1 calc R . .
H14C H 1.1594 0.0442 -0.1392 0.084 Uiso 1 1 calc R . .
C15 C 0.8867(5) 0.2546(3) 0.2298(3) 0.0271(12) Uani 1 1 d . . .
C16 C 1.0485(6) 0.3152(3) 0.3149(4) 0.0383(15) Uani 1 1 d . . .
H16A H 1.0882 0.3336 0.2673 0.046 Uiso 1 1 calc R . .
H16B H 1.1159 0.2931 0.3473 0.046 Uiso 1 1 calc R . .
C17 C 0.9878(6) 0.3823(3) 0.3562(4) 0.0364(14) Uani 1 1 d . . .
H17A H 0.9405 0.3632 0.4008 0.044 Uiso 1 1 calc R . .
H17B H 0.9269 0.4078 0.3217 0.044 Uiso 1 1 calc R . .
C18 C 1.0883(7) 0.4407(4) 0.3828(4) 0.0533(19) Uani 1 1 d . . .
H18A H 1.1469 0.4161 0.4184 0.080 Uiso 1 1 calc R . .
H18B H 1.0463 0.4836 0.4081 0.080 Uiso 1 1 calc R . .
H18C H 1.1354 0.4596 0.3387 0.080 Uiso 1 1 calc R . .
C19 C 0.9391(5) 0.1913(3) 0.3531(3) 0.0305(13) Uani 1 1 d . . .
H19A H 0.8485 0.1776 0.3563 0.037 Uiso 1 1 calc R . .
H19B H 0.9658 0.2101 0.4037 0.037 Uiso 1 1 calc R . .
C20 C 1.0155(6) 0.1195(3) 0.3338(3) 0.0360(14) Uani 1 1 d . . .
H20A H 0.9911 0.1020 0.2823 0.043 Uiso 1 1 calc R . .
H20B H 1.1064 0.1330 0.3324 0.043 Uiso 1 1 calc R . .
C21 C 0.9973(7) 0.0542(3) 0.3893(4) 0.0537(19) Uani 1 1 d . . .
H21A H 1.0267 0.0698 0.4399 0.081 Uiso 1 1 calc R . .
H21B H 1.0459 0.0099 0.3722 0.081 Uiso 1 1 calc R . .
H21C H 0.9074 0.0409 0.3918 0.081 Uiso 1 1 calc R . .

loop_
_atom_site_aniso_label
_atom_site_aniso_U_11
_atom_site_aniso_U_22
_atom_site_aniso_U_33
_atom_site_aniso_U_23
_atom_site_aniso_U_13
_atom_site_aniso_U_12
Ga1 0.0174(3) 0.0411(4) 0.0194(3) 0.0004(3) -0.0028(3) -0.0007(2)
S1 0.0202(7) 0.0416(8) 0.0315(9) -0.0075(6) -0.0001(6) -0.0014(6)
S2 0.0204(7) 0.0419(8) 0.0281(8) -0.0037(6) -0.0054(6) -0.0001(6)
S3 0.0251(7) 0.0464(8) 0.0228(8) 0.0039(6) -0.0004(6) 0.0059(6)
S4 0.0246(8) 0.0458(8) 0.0237(8) 0.0049(6) -0.0014(6) 0.0040(6)
S5 0.0226(7) 0.0443(8) 0.0244(8) 0.0045(6) -0.0053(6) -0.0054(6)
S6 0.0253(7) 0.0432(8) 0.0217(7) 0.0015(6) -0.0043(6) -0.0062(6)
N1 0.019(2) 0.044(3) 0.024(3) -0.002(2) -0.001(2) -0.0022(19)
N2 0.020(2) 0.044(3) 0.021(3) 0.006(2) 0.004(2) 0.0030(19)
N3 0.021(2) 0.036(2) 0.017(2) -0.0010(18) -0.0048(19) -0.0034(18)
C1 0.019(3) 0.044(3) 0.018(3) -0.001(2) -0.005(2) 0.000(2)
C2 0.013(3) 0.058(4) 0.025(3) 0.000(3) 0.002(2) 0.009(2)
C3 0.052(4) 0.058(4) 0.040(4) 0.009(3) 0.004(3) 0.019(3)
C4 0.051(4) 0.052(4) 0.069(6) 0.007(4) 0.000(4) 0.008(3)
C5 0.018(3) 0.055(4) 0.042(4) -0.002(3) -0.010(3) -0.001(3)
C6 0.035(4) 0.051(4) 0.041(4) 0.006(3) -0.001(3) 0.002(3)
C7 0.038(4) 0.053(4) 0.069(5) 0.017(4) -0.017(4) -0.002(3)
C8 0.016(3) 0.042(3) 0.019(3) 0.006(2) 0.000(2) -0.008(2)
C9 0.030(3) 0.054(4) 0.021(3) 0.003(3) 0.000(3) 0.007(3)
C10 0.031(3) 0.051(4) 0.024(3) 0.004(3) 0.009(3) 0.008(3)
C11 0.061(5) 0.049(4) 0.038(4) 0.009(3) 0.003(3) 0.010(3)
C12 0.036(3) 0.042(3) 0.024(3) 0.000(2) 0.003(3) 0.001(3)
C13 0.038(4) 0.053(4) 0.030(4) -0.007(3) 0.006(3) -0.008(3)
C14 0.055(5) 0.047(4) 0.067(5) -0.014(4) 0.003(4) -0.007(3)
C15 0.020(3) 0.042(3) 0.019(3) -0.002(2) 0.003(2) -0.001(2)
C16 0.029(3) 0.053(4) 0.032(4) 0.001(3) -0.012(3) -0.014(3)
C17 0.041(4) 0.037(3) 0.032(4) -0.002(3) -0.010(3) -0.005(3)
C18 0.070(5) 0.050(4) 0.040(4) -0.001(3) -0.023(4) -0.021(3)
C19 0.027(3) 0.039(3) 0.026(3) 0.003(2) -0.008(3) -0.003(2)
C20 0.035(3) 0.043(3) 0.030(3) -0.004(3) -0.009(3) 0.001(3)
C21 0.058(5) 0.040(4) 0.063(5) 0.010(3) -0.010(4) 0.001(3)

loop_
_atom_type_symbol
_atom_type_description
_atom_type_scat_dispersion_real
_atom_type_scat_dispersion_imag
_atom_type_scat_source
C C 0.0033 0.0016 'International Tables Vol C Tables 4.2.6.8 and 6.1.1.4'
H H 0.0000 0.0000 'International Tables Vol C Tables 4.2.6.8 and 6.1.1.4'
N N 0.0061 0.0033 'International Tables Vol C Tables 4.2.6.8 and 6.1.1.4'
S S 0.1246 0.1234 'International Tables Vol C Tables 4.2.6.8 and 6.1.1.4'
Ga Ga 0.2307 1.6083 'International Tables Vol C Tables 4.2.6.8 and 6.1.1.4'

loop_
_geom_angle_atom_site_label_1
_geom_angle_atom_site_label_2
_geom_angle_atom_site_label_3
_geom_angle
_geom_angle_site_symmetry_1
_geom_angle_site_symmetry_3
_geom_angle_publ_flag
S1 Ga1 S2 73.82(5) . . ?
S1 Ga1 S4 161.91(6) . . ?
S1 Ga1 S5 95.70(5) . . ?
S2 Ga1 S5 160.65(6) . . ?
S3 Ga1 S1 91.81(5) . . ?
S3 Ga1 S2 101.10(5) . . ?
S3 Ga1 S4 73.79(5) . . ?
S3 Ga1 S5 95.35(5) . . ?
S4 Ga1 S2 97.82(5) . . ?
S4 Ga1 S5 96.50(5) . . ?
S6 Ga1 S1 100.94(6) . . ?
S6 Ga1 S2 92.28(5) . . ?
S6 Ga1 S3 163.69(6) . . ?
S6 Ga1 S4 95.32(5) . . ?
S6 Ga1 S5 73.46(5) . . ?
C1 S1 Ga1 84.94(19) . . ?
C1 S2 Ga1 84.57(18) . . ?
C8 S3 Ga1 84.86(18) . . ?
C8 S4 Ga1 84.9(2) . . ?
C15 S5 Ga1 84.75(18) . . ?
C15 S6 Ga1 85.85(19) . . ?
C1 N1 C2 123.0(4) . . ?
C1 N1 C5 122.8(5) . . ?
C5 N1 C2 114.1(4) . . ?
C8 N2 C9 121.9(5) . . ?
C8 N2 C12 121.1(4) . . ?
C9 N2 C12 117.0(5) . . ?
C15 N3 C16 122.6(5) . . ?
C15 N3 C19 120.7(4) . . ?
C16 N3 C19 116.7(4) . . ?
S1 C1 S2 116.7(3) . . ?
N1 C1 S1 121.7(4) . . ?
N1 C1 S2 121.6(4) . . ?
N1 C2 H2A 109.2 . . ?
N1 C2 H2B 109.2 . . ?
N1 C2 C3 112.2(5) . . ?
H2A C2 H2B 107.9 . . ?
C3 C2 H2A 109.2 . . ?
C3 C2 H2B 109.2 . . ?
C2 C3 H3A 109.1 . . ?
C2 C3 H3B 109.1 . . ?
H3A C3 H3B 107.8 . . ?
C4 C3 C2 112.6(6) . . ?
C4 C3 H3A 109.1 . . ?
C4 C3 H3B 109.1 . . ?
C3 C4 H4A 109.5 . . ?
C3 C4 H4B 109.5 . . ?
C3 C4 H4C 109.5 . . ?
H4A C4 H4B 109.5 . . ?
H4A C4 H4C 109.5 . . ?
H4B C4 H4C 109.5 . . ?
N1 C5 H5A 109.2 . . ?
N1 C5 H5B 109.2 . . ?
N1 C5 C6 111.9(5) . . ?
H5A C5 H5B 107.9 . . ?
C6 C5 H5A 109.2 . . ?
C6 C5 H5B 109.2 . . ?
C5 C6 H6A 109.0 . . ?
C5 C6 H6B 109.0 . . ?
H6A C6 H6B 107.8 . . ?
C7 C6 C5 112.9(6) . . ?
C7 C6 H6A 109.0 . . ?
C7 C6 H6B 109.0 . . ?
C6 C7 H7A 109.5 . . ?
C6 C7 H7B 109.5 . . ?
C6 C7 H7C 109.5 . . ?
H7A C7 H7B 109.5 . . ?
H7A C7 H7C 109.5 . . ?
H7B C7 H7C 109.5 . . ?
S4 C8 S3 116.2(3) . . ?
N2 C8 S3 120.7(4) . . ?
N2 C8 S4 123.1(4) . . ?
N2 C9 H9A 109.0 . . ?
N2 C9 H9B 109.0 . . ?
N2 C9 C10 112.8(5) . . ?
H9A C9 H9B 107.8 . . ?
C10 C9 H9A 109.0 . . ?
C10 C9 H9B 109.0 . . ?
C9 C10 H10A 109.0 . . ?
C9 C10 H10B 109.0 . . ?
H10A C10 H10B 107.8 . . ?
C11 C10 C9 112.9(5) . . ?
C11 C10 H10A 109.0 . . ?
C11 C10 H10B 109.0 . . ?
C10 C11 H11A 109.5 . . ?
C10 C11 H11B 109.5 . . ?
C10 C11 H11C 109.5 . . ?
H11A C11 H11B 109.5 . . ?
H11A C11 H11C 109.5 . . ?
H11B C11 H11C 109.5 . . ?
N2 C12 H12A 108.7 . . ?
N2 C12 H12B 108.7 . . ?
N2 C12 C13 114.2(5) . . ?
H12A C12 H12B 107.6 . . ?
C13 C12 H12A 108.7 . . ?
C13 C12 H12B 108.7 . . ?
C12 C13 H13A 109.4 . . ?
C12 C13 H13B 109.4 . . ?
C12 C13 C14 111.3(5) . . ?
H13A C13 H13B 108.0 . . ?
C14 C13 H13A 109.4 . . ?
C14 C13 H13B 109.4 . . ?
C13 C14 H14A 109.5 . . ?
C13 C14 H14B 109.5 . . ?
C13 C14 H14C 109.5 . . ?
H14A C14 H14B 109.5 . . ?
H14A C14 H14C 109.5 . . ?
H14B C14 H14C 109.5 . . ?
S5 C15 S6 115.9(3) . . ?
N3 C15 S5 122.5(4) . . ?
N3 C15 S6 121.6(4) . . ?
N3 C16 H16A 109.2 . . ?
N3 C16 H16B 109.2 . . ?
N3 C16 C17 111.9(5) . . ?
H16A C16 H16B 107.9 . . ?
C17 C16 H16A 109.2 . . ?
C17 C16 H16B 109.2 . . ?
C16 C17 H17A 109.3 . . ?
C16 C17 H17B 109.3 . . ?
C16 C17 C18 111.4(5) . . ?
H17A C17 H17B 108.0 . . ?
C18 C17 H17A 109.3 . . ?
C18 C17 H17B 109.3 . . ?
C17 C18 H18A 109.5 . . ?
C17 C18 H18B 109.5 . . ?
C17 C18 H18C 109.5 . . ?
H18A C18 H18B 109.5 . . ?
H18A C18 H18C 109.5 . . ?
H18B C18 H18C 109.5 . . ?
N3 C19 H19A 108.8 . . ?
N3 C19 H19B 108.8 . . ?
N3 C19 C20 113.7(5) . . ?
H19A C19 H19B 107.7 . . ?
C20 C19 H19A 108.8 . . ?
C20 C19 H19B 108.8 . . ?
C19 C20 H20A 108.7 . . ?
C19 C20 H20B 108.7 . . ?
H20A C20 H20B 107.6 . . ?
C21 C20 C19 114.2(5) . . ?
C21 C20 H20A 108.7 . . ?
C21 C20 H20B 108.7 . . ?
C20 C21 H21A 109.5 . . ?
C20 C21 H21B 109.5 . . ?
C20 C21 H21C 109.5 . . ?
H21A C21 H21B 109.5 . . ?
H21A C21 H21C 109.5 . . ?
H21B C21 H21C 109.5 . . ?

loop_
_geom_bond_atom_site_label_1
_geom_bond_atom_site_label_2
_geom_bond_distance
_geom_bond_site_symmetry_2
_geom_bond_publ_flag
Ga1 S1 2.4228(15) . ?
Ga1 S2 2.4336(14) . ?
Ga1 S3 2.4164(16) . ?
Ga1 S4 2.4327(16) . ?
Ga1 S5 2.4544(15) . ?
Ga1 S6 2.4131(15) . ?
S1 C1 1.713(5) . ?
S2 C1 1.714(6) . ?
S3 C8 1.728(6) . ?
S4 C8 1.702(5) . ?
S5 C15 1.712(5) . ?
S6 C15 1.722(5) . ?
N1 C1 1.315(7) . ?
N1 C2 1.478(7) . ?
N1 C5 1.466(7) . ?
N2 C8 1.328(7) . ?
N2 C9 1.455(7) . ?
N2 C12 1.473(7) . ?
N3 C15 1.338(6) . ?
N3 C16 1.460(6) . ?
N3 C19 1.474(6) . ?
C2 H2A 0.9700 . ?
C2 H2B 0.9700 . ?
C2 C3 1.516(8) . ?
C3 H3A 0.9700 . ?
C3 H3B 0.9700 . ?
C3 C4 1.495(8) . ?
C4 H4A 0.9600 . ?
C4 H4B 0.9600 . ?
C4 H4C 0.9600 . ?
C5 H5A 0.9700 . ?
C5 H5B 0.9700 . ?
C5 C6 1.537(8) . ?
C6 H6A 0.9700 . ?
C6 H6B 0.9700 . ?
C6 C7 1.505(8) . ?
C7 H7A 0.9600 . ?
C7 H7B 0.9600 . ?
C7 H7C 0.9600 . ?
C9 H9A 0.9700 . ?
C9 H9B 0.9700 . ?
C9 C10 1.513(8) . ?
C10 H10A 0.9700 . ?
C10 H10B 0.9700 . ?
C10 C11 1.506(8) . ?
C11 H11A 0.9600 . ?
C11 H11B 0.9600 . ?
C11 H11C 0.9600 . ?
C12 H12A 0.9700 . ?
C12 H12B 0.9700 . ?
C12 C13 1.496(7) . ?
C13 H13A 0.9700 . ?
C13 H13B 0.9700 . ?
C13 C14 1.527(9) . ?
C14 H14A 0.9600 . ?
C14 H14B 0.9600 . ?
C14 H14C 0.9600 . ?
C16 H16A 0.9700 . ?
C16 H16B 0.9700 . ?
C16 C17 1.494(8) . ?
C17 H17A 0.9700 . ?
C17 H17B 0.9700 . ?
C17 C18 1.516(8) . ?
C18 H18A 0.9600 . ?
C18 H18B 0.9600 . ?
C18 H18C 0.9600 . ?
C19 H19A 0.9700 . ?
C19 H19B 0.9700 . ?
C19 C20 1.502(7) . ?
C20 H20A 0.9700 . ?
C20 H20B 0.9700 . ?
C20 C21 1.486(8) . ?
C21 H21A 0.9600 . ?
C21 H21B 0.9600 . ?
C21 H21C 0.9600 . ?
